data_1008065
loop_
_publ_author_name
'Burns, J H'
'Ellison, R D'
'Levy, H A'

_publ_section_title
;
The crystal structure of the molecular addition compound xenon
difluoride-xenon tetrafluoride
;
_journal_coden_ASTM JPCHAX
_journal_name_full 'Journal of Physical Chemistry'
_journal_page_first 1569
_journal_page_last 1570
_journal_volume 67
_journal_year 1963
_chemical_formula_structural 'Xe F2 Xe F4'
_chemical_formula_sum 'F6 Xe2'
_chemical_name_systematic 'Xenon difluoride xenon tetrafluoride'
_space_group_IT_number 14
_symmetry_cell_setting monoclinic
_symmetry_Int_Tables_number 14
_symmetry_space_group_name_Hall '-P 2ybc'
_symmetry_space_group_name_H-M 'P 1 21/c 1'
_cell_angle_alpha 90
_cell_angle_beta 92.67
_cell_angle_gamma 90
_cell_formula_units_Z 2
_cell_length_a 6.64
_cell_length_b 7.33
_cell_length_c 6.4
_cell_volume 311.2
_cod_database_code 1008065

loop_
_symmetry_equiv_pos_as_xyz
x,y,z
-x,1/2+y,1/2-z
-x,-y,-z
x,1/2-y,1/2+z

loop_
_atom_site_label
_atom_site_type_symbol
_atom_site_symmetry_multiplicity
_atom_site_Wyckoff_symbol
_atom_site_fract_x
_atom_site_fract_y
_atom_site_fract_z
_atom_site_occupancy
_atom_site_attached_hydrogens
_atom_site_calc_flag
Xe1 Xe2+ 2 a 0. 0. 0. 1. 0 d
Xe2 Xe4+ 2 d 0.5 0. 0.5 1. 0 d
F1 F1- 4 e 0.168(1) -0.187(1) 0.153(1) 1. 0 d
F2 F1- 4 e 0.505(1) 0.079(1) 0.212(1) 1. 0 d
F3 F1- 4 e 0.240(1) 0.109(1) 0.516(1) 1. 0 d

loop_
_atom_type_symbol
_atom_type_oxidation_number
Xe2+ 2.000
Xe4+ 4.000
F1- -1.000
